data_7120430
loop_
_publ_author_name
'Mamada, Masashi'
'Minami, Tsuyoshi'
'Katagiri, Hiroshi'
'Omiya, Takafumi'
'Tokito, Shizuo'

_publ_section_title
;
 One-step, green synthesis of a supramolecular organogelator based on
 mellitic triimide for the recognition of aromatic compounds
;
_journal_name_full 'Chem. Commun.'
_journal_paper_doi 10.1039/C7CC04876A
_journal_year 2017
_chemical_formula_moiety 'C33 H18 F3 N3 O6, C6 H5 N O2'
_chemical_formula_sum 'C39 H23 F3 N4 O8'
_chemical_formula_weight 732.61
_chemical_name_systematic
; 
 ? 
;
_space_group_IT_number 14
_symmetry_cell_setting monoclinic
_symmetry_space_group_name_Hall '-P 2yn'
_symmetry_space_group_name_H-M 'P 1 21/n 1'
_atom_sites_solution_hydrogens geom
_atom_sites_solution_primary direct
_atom_sites_solution_secondary difmap
_audit_creation_method SHELXL-97
_audit_update_record
;
2017-06-22 deposited with the CCDC.
2017-07-11 downloaded from the CCDC.
;
_cell_angle_alpha 90.00
_cell_angle_beta 97.568(5)
_cell_angle_gamma 90.00
_cell_formula_units_Z 4
_cell_length_a 11.924(5)
_cell_length_b 10.644(4)
_cell_length_c 25.903(11)
_cell_measurement_reflns_used 5982
_cell_measurement_temperature 93(2)
_cell_measurement_theta_max 30.4
_cell_measurement_theta_min 2.1
_cell_volume 3259(2)
_computing_cell_refinement 'CrystalClear (Rigaku Inc., 2008)'
_computing_data_collection 'CrystalClear (Rigaku Inc., 2008)'
_computing_data_reduction 'CrystalClear (Rigaku Inc., 2008)'
_computing_molecular_graphics 'PLATON (Spek, 2009)'
_computing_publication_material 'Yadokari-XG 2009 (Wakita, Kabuto et al., 2009)'
_computing_structure_refinement 'SHELXL-97 (Sheldrick, 2008)'
_computing_structure_solution 'SHELXS-97 (Sheldrick, 2008)'
_diffrn_ambient_temperature 93(2)
_diffrn_detector_area_resol_mean 28.5714
_diffrn_measured_fraction_theta_full 0.998
_diffrn_measured_fraction_theta_max 0.998
_diffrn_measurement_device 'Rigaku Saturn'
_diffrn_measurement_method \w
_diffrn_radiation_detector CCD
_diffrn_radiation_monochromator 'Graphite Monochromator'
_diffrn_radiation_source 'Rotating Anode'
_diffrn_radiation_type 'Mo K\a'
_diffrn_radiation_wavelength 0.71075
_diffrn_reflns_av_R_equivalents 0.0716
_diffrn_reflns_av_sigmaI/netI 0.0451
_diffrn_reflns_limit_h_max 14
_diffrn_reflns_limit_h_min -14
_diffrn_reflns_limit_k_max 12
_diffrn_reflns_limit_k_min -12
_diffrn_reflns_limit_l_max 31
_diffrn_reflns_limit_l_min -31
_diffrn_reflns_number 37544
_diffrn_reflns_theta_full 25.50
_diffrn_reflns_theta_max 25.50
_diffrn_reflns_theta_min 1.99
_diffrn_standards_number 51252
_exptl_absorpt_coefficient_mu 0.117
_exptl_absorpt_correction_T_max 1.000
_exptl_absorpt_correction_T_min 0.879
_exptl_absorpt_correction_type multi-scan
_exptl_absorpt_process_details '(REQAB; Jacobson, 1998)'
_exptl_crystal_colour Colorless
_exptl_crystal_density_diffrn 1.493
_exptl_crystal_density_method 'not measured'
_exptl_crystal_description Prism
_exptl_crystal_F_000 1504
_exptl_crystal_size_max 0.20
_exptl_crystal_size_mid 0.10
_exptl_crystal_size_min 0.05
_refine_diff_density_max 0.236
_refine_diff_density_min -0.278
_refine_diff_density_rms 0.066
_refine_ls_extinction_method none
_refine_ls_goodness_of_fit_ref 1.393
_refine_ls_hydrogen_treatment mixed
_refine_ls_matrix_type full
_refine_ls_number_parameters 579
_refine_ls_number_reflns 6061
_refine_ls_number_restraints 0
_refine_ls_restrained_S_all 1.393
_refine_ls_R_factor_all 0.0912
_refine_ls_R_factor_gt 0.0798
_refine_ls_shift/su_max 0.000
_refine_ls_shift/su_mean 0.000
_refine_ls_structure_factor_coef Fsqd
_refine_ls_weighting_details 'calc w=1/[\s^2^(Fo^2^)+(0.1000P)^2^+0.0000P] where P=(Fo^2^+2Fc^2^)/3'
_refine_ls_weighting_scheme calc
_refine_ls_wR_factor_gt 0.2047
_refine_ls_wR_factor_ref 0.2165
_reflns_number_gt 5530
_reflns_number_total 6061
_reflns_threshold_expression >2sigma(I)
_cod_data_source_file c7cc04876a2.cif
_cod_data_source_block F-PhNO2
_cod_depositor_comments
;
The following automatic conversions were performed:

'_exptl_absorpt_correction_type' value 'Multi-scan' changed to
'multi-scan' according to
/home/data/users/saulius/crontab/automatic-downloads/rss-feeds/RSC/lib/dictionaries/cif_core.dic
dictionary named 'cif_core.dic' version 2.4.2 from 2011-04-26.

Automatic conversion script
Id: cif_fix_values 4973 2017-02-22 13:04:09Z antanas 
;
_cod_original_sg_symbol_H-M 'P 21/n'
_cod_database_code 7120430

loop_
_symmetry_equiv_pos_as_xyz
'x, y, z'
'-x+1/2, y+1/2, -z+1/2'
'-x, -y, -z'
'x-1/2, -y-1/2, z-1/2'

loop_
_atom_site_label
_atom_site_type_symbol
_atom_site_fract_x
_atom_site_fract_y
_atom_site_fract_z
_atom_site_U_iso_or_equiv
_atom_site_adp_type
_atom_site_occupancy
_atom_site_symmetry_multiplicity
_atom_site_calc_flag
C1 C 0.1838(3) 0.0827(4) -0.00936(14) 0.0335(9) Uani 1 1 d
C2 C 0.1854(3) 0.2113(4) -0.01501(15) 0.0371(9) Uani 1 1 d
H1 H 0.225(4) 0.252(4) -0.0416(18) 0.047(12) Uiso 1 1 d
C3 C 0.1356(3) 0.2839(4) 0.01989(14) 0.0317(8) Uani 1 1 d
H2 H 0.136(3) 0.368(4) 0.0194(15) 0.034(11) Uiso 1 1 d
C4 C 0.0873(3) 0.2284(3) 0.06057(13) 0.0233(7) Uani 1 1 d
C5 C 0.0872(3) 0.0988(3) 0.06477(14) 0.0275(8) Uani 1 1 d
H3 H 0.052(3) 0.063(3) 0.0941(15) 0.027(9) Uiso 1 1 d
C6 C 0.1348(3) 0.0240(4) 0.02906(14) 0.0303(8) Uani 1 1 d
H4 H 0.132(4) -0.061(4) 0.0316(17) 0.050(13) Uiso 1 1 d
C7 C 0.0380(3) 0.3117(3) 0.09935(14) 0.0238(7) Uani 1 1 d
H5 H -0.013(3) 0.371(3) 0.0832(13) 0.021(9) Uiso 1 1 d
H6 H -0.001(3) 0.258(3) 0.1239(14) 0.019(8) Uiso 1 1 d
N1 N 0.1299(2) 0.3816(2) 0.13104(11) 0.0231(6) Uani 1 1 d
C8 C 0.1582(3) 0.5060(3) 0.12222(12) 0.0221(7) Uani 1 1 d
C9 C 0.2575(3) 0.5351(3) 0.16295(12) 0.0214(7) Uani 1 1 d
C10 C 0.2854(3) 0.4249(3) 0.19099(12) 0.0202(7) Uani 1 1 d
C11 C 0.2020(3) 0.3247(3) 0.17059(12) 0.0216(7) Uani 1 1 d
O1 O 0.11084(19) 0.5735(2) 0.08824(9) 0.0276(6) Uani 1 1 d
O2 O 0.19603(19) 0.2172(2) 0.18450(9) 0.0243(5) Uani 1 1 d
C12 C 0.5897(3) 1.1874(3) 0.11035(15) 0.0327(9) Uani 1 1 d
C13 C 0.6309(3) 1.1316(4) 0.15704(15) 0.0349(9) Uani 1 1 d
H7 H 0.715(4) 1.141(4) 0.1710(16) 0.042(11) Uiso 1 1 d
C14 C 0.5553(3) 1.0671(3) 0.18391(15) 0.0316(8) Uani 1 1 d
H8 H 0.587(3) 1.023(4) 0.2186(17) 0.042(11) Uiso 1 1 d
C15 C 0.4421(3) 1.0571(3) 0.16386(13) 0.0238(7) Uani 1 1 d
C16 C 0.4033(3) 1.1119(3) 0.11615(14) 0.0292(8) Uani 1 1 d
H9 H 0.316(3) 1.109(4) 0.1015(17) 0.048(12) Uiso 1 1 d
C17 C 0.4773(3) 1.1788(3) 0.08864(15) 0.0324(8) Uani 1 1 d
H10 H 0.448(3) 1.218(4) 0.0517(17) 0.040(11) Uiso 1 1 d
C18 C 0.3597(3) 0.9905(3) 0.19457(15) 0.0274(8) Uani 1 1 d
H11 H 0.378(3) 1.018(3) 0.2316(15) 0.026(9) Uiso 1 1 d
H12 H 0.278(3) 1.013(3) 0.1795(13) 0.021(9) Uiso 1 1 d
N2 N 0.3662(2) 0.8528(2) 0.19292(11) 0.0238(6) Uani 1 1 d
C19 C 0.4370(3) 0.7814(3) 0.22904(13) 0.0241(7) Uani 1 1 d
C20 C 0.4014(3) 0.6470(3) 0.21888(13) 0.0221(7) Uani 1 1 d
C21 C 0.3145(3) 0.6459(3) 0.17687(12) 0.0203(7) Uani 1 1 d
C22 C 0.2903(3) 0.7802(3) 0.15982(13) 0.0226(7) Uani 1 1 d
O3 O 0.5080(2) 0.8251(2) 0.26193(10) 0.0298(6) Uani 1 1 d
O4 O 0.2180(2) 0.8214(2) 0.12707(9) 0.0287(6) Uani 1 1 d
C23 C 0.7797(3) 0.0392(3) 0.30883(13) 0.0287(8) Uani 1 1 d
C24 C 0.7090(3) 0.0095(3) 0.34522(14) 0.0297(8) Uani 1 1 d
H13 H 0.707(3) -0.074(4) 0.3590(16) 0.037(10) Uiso 1 1 d
C25 C 0.6360(3) 0.1033(3) 0.35867(14) 0.0263(8) Uani 1 1 d
H14 H 0.586(3) 0.085(3) 0.3832(14) 0.018(8) Uiso 1 1 d
C26 C 0.6366(3) 0.2226(3) 0.33674(13) 0.0228(7) Uani 1 1 d
C27 C 0.7112(3) 0.2479(3) 0.30057(13) 0.0250(8) Uani 1 1 d
H15 H 0.717(3) 0.332(3) 0.2823(15) 0.031(10) Uiso 1 1 d
C28 C 0.7824(3) 0.1560(3) 0.28614(14) 0.0281(8) Uani 1 1 d
H16 H 0.837(3) 0.173(4) 0.2596(17) 0.042(11) Uiso 1 1 d
C29 C 0.5572(3) 0.3237(3) 0.35233(13) 0.0237(7) Uani 1 1 d
H17 H 0.501(3) 0.292(3) 0.3760(14) 0.024(9) Uiso 1 1 d
H18 H 0.601(3) 0.393(4) 0.3733(16) 0.044(11) Uiso 1 1 d
N3 N 0.4963(2) 0.3874(3) 0.30673(10) 0.0225(6) Uani 1 1 d
C30 C 0.4155(3) 0.3274(3) 0.27164(12) 0.0220(7) Uani 1 1 d
C31 C 0.3721(3) 0.4267(3) 0.23259(12) 0.0207(7) Uani 1 1 d
C32 C 0.4306(3) 0.5386(3) 0.24602(12) 0.0209(7) Uani 1 1 d
C33 C 0.5127(3) 0.5133(3) 0.29435(13) 0.0217(7) Uani 1 1 d
O5 O 0.38774(19) 0.2184(2) 0.27419(9) 0.0254(5) Uani 1 1 d
O6 O 0.58010(19) 0.5832(2) 0.31891(9) 0.0265(5) Uani 1 1 d
C34 C 0.1528(3) 0.1597(3) 0.47175(13) 0.0270(8) Uani 1 1 d
C35 C 0.1140(3) 0.2797(4) 0.46004(15) 0.0315(8) Uani 1 1 d
H19 H 0.154(3) 0.356(4) 0.4738(16) 0.041(11) Uiso 1 1 d
C36 C 0.0080(3) 0.2940(4) 0.43026(15) 0.0338(9) Uani 1 1 d
H20 H -0.026(3) 0.390(4) 0.4210(17) 0.049(12) Uiso 1 1 d
C37 C -0.0528(3) 0.1877(4) 0.41296(15) 0.0370(9) Uani 1 1 d
H21 H -0.125(3) 0.200(4) 0.3917(17) 0.041(11) Uiso 1 1 d
C38 C -0.0114(3) 0.0680(4) 0.42418(15) 0.0374(9) Uani 1 1 d
H22 H -0.055(4) -0.008(4) 0.4141(17) 0.052(13) Uiso 1 1 d
C39 C 0.0938(3) 0.0535(4) 0.45460(15) 0.0351(9) Uani 1 1 d
H23 H 0.127(4) -0.035(4) 0.4617(17) 0.050(12) Uiso 1 1 d
N4 N 0.2631(2) 0.1448(3) 0.50471(11) 0.0284(7) Uani 1 1 d
O7 O 0.3271(2) 0.2346(2) 0.51017(10) 0.0362(6) Uani 1 1 d
O8 O 0.2831(2) 0.0423(2) 0.52624(10) 0.0342(6) Uani 1 1 d
F1 F 0.85251(17) -0.05169(19) 0.29571(8) 0.0368(5) Uani 1 1 d
F2 F 0.6618(2) 1.2551(2) 0.08495(9) 0.0458(6) Uani 1 1 d
F3 F 0.2331(2) 0.0111(2) -0.04415(8) 0.0470(6) Uani 1 1 d

loop_
_atom_site_aniso_label
_atom_site_aniso_U_11
_atom_site_aniso_U_22
_atom_site_aniso_U_33
_atom_site_aniso_U_23
_atom_site_aniso_U_13
_atom_site_aniso_U_12
C1 0.034(2) 0.038(2) 0.0261(19) -0.0082(16) -0.0011(16) 0.0081(17)
C2 0.044(2) 0.044(2) 0.0235(19) 0.0024(17) 0.0025(18) -0.0026(19)
C3 0.039(2) 0.0262(19) 0.0291(19) 0.0022(15) 0.0020(17) -0.0013(17)
C4 0.0210(17) 0.0257(17) 0.0210(17) -0.0011(13) -0.0049(14) -0.0003(14)
C5 0.0266(18) 0.0264(18) 0.0286(19) -0.0007(15) 0.0001(15) -0.0015(15)
C6 0.031(2) 0.0261(19) 0.032(2) -0.0023(15) -0.0054(16) 0.0011(16)
C7 0.0218(18) 0.0227(17) 0.0253(18) -0.0014(14) -0.0028(15) -0.0019(15)
N1 0.0228(14) 0.0211(14) 0.0242(14) -0.0002(11) -0.0014(12) -0.0011(12)
C8 0.0236(17) 0.0220(16) 0.0203(16) -0.0014(13) 0.0016(14) 0.0023(14)
C9 0.0221(17) 0.0238(16) 0.0187(16) -0.0011(13) 0.0044(13) 0.0004(14)
C10 0.0197(16) 0.0201(15) 0.0212(16) -0.0006(13) 0.0040(13) 0.0012(13)
C11 0.0210(17) 0.0226(17) 0.0207(16) -0.0009(13) 0.0016(13) 0.0034(13)
O1 0.0276(13) 0.0261(12) 0.0274(12) 0.0045(10) -0.0026(10) 0.0005(10)
O2 0.0260(12) 0.0195(12) 0.0269(12) 0.0006(9) 0.0010(10) -0.0012(10)
C12 0.034(2) 0.033(2) 0.032(2) 0.0031(16) 0.0110(17) -0.0099(16)
C13 0.029(2) 0.038(2) 0.035(2) 0.0058(17) -0.0034(17) -0.0124(17)
C14 0.030(2) 0.0327(19) 0.031(2) 0.0080(16) 0.0003(16) -0.0021(16)
C15 0.0250(18) 0.0175(16) 0.0294(18) -0.0028(13) 0.0053(15) -0.0016(13)
C16 0.030(2) 0.0231(17) 0.0335(19) -0.0005(15) 0.0003(16) -0.0023(15)
C17 0.036(2) 0.031(2) 0.0290(19) 0.0059(16) -0.0001(16) -0.0046(16)
C18 0.032(2) 0.0169(16) 0.035(2) -0.0012(14) 0.0092(17) -0.0029(14)
N2 0.0256(15) 0.0180(14) 0.0279(15) -0.0009(11) 0.0036(12) -0.0006(11)
C19 0.0239(18) 0.0240(17) 0.0246(17) 0.0008(14) 0.0049(15) -0.0016(14)
C20 0.0203(16) 0.0193(16) 0.0272(17) -0.0008(13) 0.0049(14) -0.0001(13)
C21 0.0213(16) 0.0193(16) 0.0209(16) -0.0005(13) 0.0055(13) 0.0019(13)
C22 0.0256(17) 0.0181(16) 0.0249(17) 0.0011(13) 0.0061(15) -0.0011(14)
O3 0.0306(13) 0.0248(13) 0.0324(14) -0.0025(10) -0.0012(11) -0.0063(11)
O4 0.0276(13) 0.0261(13) 0.0313(13) 0.0056(10) 0.0002(11) 0.0017(10)
C23 0.0240(18) 0.0319(19) 0.0280(18) -0.0058(15) -0.0044(15) 0.0054(15)
C24 0.0289(19) 0.0234(18) 0.035(2) -0.0002(15) -0.0010(16) -0.0022(15)
C25 0.0220(17) 0.0304(19) 0.0258(18) 0.0029(14) 0.0007(15) 0.0009(15)
C26 0.0182(16) 0.0272(17) 0.0218(17) -0.0006(13) -0.0019(14) 0.0018(14)
C27 0.0253(18) 0.0269(18) 0.0220(17) 0.0039(14) 0.0001(14) -0.0009(15)
C28 0.0244(18) 0.035(2) 0.0238(18) -0.0017(15) -0.0002(15) 0.0001(15)
C29 0.0235(18) 0.0251(17) 0.0216(17) 0.0033(14) -0.0002(14) 0.0030(14)
N3 0.0218(14) 0.0231(14) 0.0207(14) 0.0017(11) -0.0038(11) 0.0001(12)
C30 0.0210(17) 0.0250(18) 0.0207(16) -0.0001(13) 0.0055(13) 0.0030(14)
C31 0.0200(16) 0.0220(16) 0.0202(16) 0.0011(13) 0.0028(13) -0.0001(13)
C32 0.0201(16) 0.0224(16) 0.0204(16) -0.0006(13) 0.0036(13) 0.0010(13)
C33 0.0202(16) 0.0207(16) 0.0247(17) -0.0029(13) 0.0052(14) 0.0019(13)
O5 0.0274(13) 0.0200(12) 0.0283(13) 0.0010(9) 0.0018(10) -0.0002(10)
O6 0.0232(12) 0.0276(12) 0.0275(12) -0.0043(10) -0.0011(10) -0.0034(10)
C34 0.0265(19) 0.0335(19) 0.0202(17) 0.0023(14) 0.0003(14) 0.0014(15)
C35 0.029(2) 0.034(2) 0.032(2) -0.0004(16) 0.0055(16) -0.0015(16)
C36 0.030(2) 0.039(2) 0.031(2) 0.0011(16) -0.0005(16) 0.0024(17)
C37 0.027(2) 0.053(3) 0.030(2) -0.0021(18) -0.0023(17) -0.0028(18)
C38 0.037(2) 0.041(2) 0.033(2) -0.0021(17) -0.0029(17) -0.0069(18)
C39 0.038(2) 0.034(2) 0.032(2) -0.0028(16) 0.0006(17) -0.0040(17)
N4 0.0309(16) 0.0307(16) 0.0236(15) -0.0031(12) 0.0031(13) 0.0029(14)
O7 0.0268(14) 0.0380(15) 0.0422(16) -0.0002(12) -0.0018(12) -0.0065(12)
O8 0.0396(15) 0.0285(14) 0.0337(14) 0.0020(11) 0.0014(12) 0.0073(11)
F1 0.0359(12) 0.0353(12) 0.0395(12) -0.0076(9) 0.0054(10) 0.0091(9)
F2 0.0466(14) 0.0519(14) 0.0401(13) 0.0097(11) 0.0107(11) -0.0189(11)
F3 0.0594(15) 0.0496(14) 0.0324(12) -0.0072(10) 0.0079(11) 0.0148(12)

loop_
_atom_type_symbol
_atom_type_description
_atom_type_scat_dispersion_real
_atom_type_scat_dispersion_imag
_atom_type_scat_source
C C 0.0033 0.0016 'International Tables Vol C Tables 4.2.6.8 and 6.1.1.4'
H H 0.0000 0.0000 'International Tables Vol C Tables 4.2.6.8 and 6.1.1.4'
F F 0.0171 0.0103 'International Tables Vol C Tables 4.2.6.8 and 6.1.1.4'
N N 0.0061 0.0033 'International Tables Vol C Tables 4.2.6.8 and 6.1.1.4'
O O 0.0106 0.0060 'International Tables Vol C Tables 4.2.6.8 and 6.1.1.4'

loop_
_geom_angle_atom_site_label_1
_geom_angle_atom_site_label_2
_geom_angle_atom_site_label_3
_geom_angle
C6 C1 F3 119.0(3)
C6 C1 C2 123.0(3)
F3 C1 C2 118.0(3)
C1 C2 C3 118.3(4)
C1 C2 H1 122(2)
C3 C2 H1 120(3)
C2 C3 C4 120.8(4)
C2 C3 H2 123(3)
C4 C3 H2 116(3)
C5 C4 C3 119.1(3)
C5 C4 C7 121.8(3)
C3 C4 C7 119.1(3)
C4 C5 C6 120.8(3)
C4 C5 H3 117(2)
C6 C5 H3 122(2)
C1 C6 C5 118.1(4)
C1 C6 H4 122(3)
C5 C6 H4 120(3)
N1 C7 C4 109.8(3)
N1 C7 H5 107(2)
C4 C7 H5 113(2)
N1 C7 H6 107.7(19)
C4 C7 H6 109.9(19)
H5 C7 H6 109(3)
C11 N1 C8 113.3(3)
C11 N1 C7 122.1(3)
C8 N1 C7 124.4(3)
O1 C8 N1 125.5(3)
O1 C8 C9 129.2(3)
N1 C8 C9 105.4(3)
C21 C9 C10 120.3(3)
C21 C9 C8 132.0(3)
C10 C9 C8 107.6(3)
C31 C10 C9 119.5(3)
C31 C10 C11 132.1(3)
C9 C10 C11 108.1(3)
O2 C11 N1 125.5(3)
O2 C11 C10 129.0(3)
N1 C11 C10 105.5(3)
F2 C12 C13 118.6(3)
F2 C12 C17 118.6(3)
C13 C12 C17 122.8(3)
C12 C13 C14 118.1(3)
C12 C13 H7 119(2)
C14 C13 H7 123(2)
C15 C14 C13 121.0(3)
C15 C14 H8 121(2)
C13 C14 H8 118(2)
C14 C15 C16 119.7(3)
C14 C15 C18 120.4(3)
C16 C15 C18 119.9(3)
C15 C16 C17 120.5(3)
C15 C16 H9 120(2)
C17 C16 H9 119(2)
C12 C17 C16 117.9(3)
C12 C17 H10 122(2)
C16 C17 H10 120(2)
N2 C18 C15 114.2(3)
N2 C18 H11 108(2)
C15 C18 H11 107(2)
N2 C18 H12 105.9(19)
C15 C18 H12 109.6(19)
H11 C18 H12 112(3)
C22 N2 C19 113.3(3)
C22 N2 C18 122.5(3)
C19 N2 C18 123.5(3)
O3 C19 N2 124.5(3)
O3 C19 C20 130.0(3)
N2 C19 C20 105.5(3)
C32 C20 C21 120.2(3)
C32 C20 C19 131.5(3)
C21 C20 C19 107.9(3)
C9 C21 C20 119.8(3)
C9 C21 C22 131.3(3)
C20 C21 C22 108.2(3)
O4 C22 N2 125.1(3)
O4 C22 C21 129.7(3)
N2 C22 C21 105.1(3)
F1 C23 C28 118.6(3)
F1 C23 C24 118.1(3)
C28 C23 C24 123.3(3)
C23 C24 C25 117.5(3)
C23 C24 H13 121(2)
C25 C24 H13 121(2)
C26 C25 C24 120.8(3)
C26 C25 H14 120(2)
C24 C25 H14 119(2)
C25 C26 C27 119.1(3)
C25 C26 C29 120.0(3)
C27 C26 C29 120.9(3)
C28 C27 C26 120.9(3)
C28 C27 H15 115(2)
C26 C27 H15 124(2)
C23 C28 C27 118.3(3)
C23 C28 H16 120(2)
C27 C28 H16 122(2)
N3 C29 C26 111.8(3)
N3 C29 H17 109.8(19)
C26 C29 H17 113.9(19)
N3 C29 H18 105(2)
C26 C29 H18 111(2)
H17 C29 H18 105(3)
C30 N3 C33 113.3(3)
C30 N3 C29 122.7(3)
C33 N3 C29 124.0(3)
O5 C30 N3 125.1(3)
O5 C30 C31 129.6(3)
N3 C30 C31 105.3(3)
C10 C31 C32 119.9(3)
C10 C31 C30 131.6(3)
C32 C31 C30 108.3(3)
C20 C32 C31 120.2(3)
C20 C32 C33 132.0(3)
C31 C32 C33 107.6(3)
O6 C33 N3 124.8(3)
O6 C33 C32 129.7(3)
N3 C33 C32 105.5(3)
C39 C34 C35 123.2(3)
C39 C34 N4 118.5(3)
C35 C34 N4 118.3(3)
C34 C35 C36 118.4(4)
C34 C35 H19 123(2)
C36 C35 H19 118(2)
C37 C36 C35 119.0(4)
C37 C36 H20 121(2)
C35 C36 H20 120(2)
C38 C37 C36 121.8(4)
C38 C37 H21 121(2)
C36 C37 H21 118(2)
C37 C38 C39 119.2(4)
C37 C38 H22 123(3)
C39 C38 H22 118(3)
C34 C39 C38 118.3(4)
C34 C39 H23 122(2)
C38 C39 H23 120(2)
O7 N4 O8 124.1(3)
O7 N4 C34 118.5(3)
O8 N4 C34 117.4(3)

loop_
_geom_bond_atom_site_label_1
_geom_bond_atom_site_label_2
_geom_bond_distance
C1 C6 1.369(5)
C1 F3 1.371(4)
C1 C2 1.376(6)
C2 C3 1.382(6)
C2 H1 0.98(5)
C3 C4 1.397(5)
C3 H2 0.89(4)
C4 C5 1.384(5)
C4 C7 1.516(5)
C5 C6 1.396(5)
C5 H3 0.99(4)
C6 H4 0.91(4)
C7 N1 1.480(4)
C7 H5 0.94(4)
C7 H6 1.01(4)
N1 C11 1.387(4)
N1 C8 1.393(4)
C8 O1 1.216(4)
C8 C9 1.510(4)
C9 C21 1.386(4)
C9 C10 1.397(4)
C10 C31 1.392(5)
C10 C11 1.505(4)
C11 O2 1.204(4)
C12 F2 1.357(4)
C12 C13 1.379(5)
C12 C17 1.386(5)
C13 C14 1.391(5)
C13 H7 1.03(4)
C14 C15 1.385(5)
C14 H8 1.04(4)
C15 C16 1.390(5)
C15 C18 1.519(5)
C16 C17 1.400(5)
C16 H9 1.06(4)
C17 H10 1.06(4)
C18 N2 1.469(4)
C18 H11 1.00(4)
C18 H12 1.02(3)
N2 C22 1.395(4)
N2 C19 1.400(4)
C19 O3 1.212(4)
C19 C20 1.506(4)
C20 C32 1.372(4)
C20 C21 1.400(5)
C21 C22 1.512(4)
C22 O4 1.209(4)
C23 F1 1.373(4)
C23 C28 1.377(5)
C23 C24 1.381(5)
C24 C25 1.398(5)
C24 H13 0.96(4)
C25 C26 1.391(5)
C25 H14 0.95(3)
C26 C27 1.400(5)
C26 C29 1.522(5)
C27 C28 1.379(5)
C27 H15 1.02(4)
C28 H16 1.02(4)
C29 N3 1.469(4)
C29 H17 1.03(4)
C29 H18 1.02(4)
N3 C30 1.390(4)
N3 C33 1.398(4)
C30 O5 1.211(4)
C30 C31 1.507(4)
C31 C32 1.401(4)
C32 C33 1.508(4)
C33 O6 1.213(4)
C34 C39 1.374(5)
C34 C35 1.379(5)
C34 N4 1.479(4)
C35 C36 1.399(5)
C35 H19 0.99(4)
C36 C37 1.386(6)
C36 H20 1.12(4)
C37 C38 1.383(6)
C37 H21 0.97(4)
C38 C39 1.399(5)
C38 H22 0.97(5)
C39 H23 1.03(4)
N4 O7 1.219(4)
N4 O8 1.234(4)
